data_1100906
loop_
_publ_author_name
'Shanmuga Sundara Raj, S.'
'Fun, Hoong-Kun'
'Wu, Ji'
'Tian, Yu-Peng'
'Xie, Fu-Xin'
'Shao, Ze-Huai'
'Li, Sheng-Li'

_publ_section_title
;
 Intra- and intermolecular C---H...\p interactions in
 bis[benzyl 3-(fluoren-9-ylidene)dithiocarbazato-N^3^,S]nickel(II)
;
_journal_coden_ASTM ACSCEE
_journal_issue 11
_journal_name_full
;
 Acta Crystallographica, Section C: Crystal Structure Communications
;
_journal_page_first 1321
_journal_page_last 1322
_journal_paper_doi 10.1107/s0108270100011628
_journal_volume 56
_journal_year 2000
_chemical_formula_sum 'C42 H30 N4 Ni S4'
_chemical_formula_weight 777.65
_space_group_IT_number 14
_symmetry_cell_setting monoclinic
_symmetry_space_group_name_Hall '-P 2yn'
_symmetry_space_group_name_H-M 'P 1 21/n 1'
_cell_angle_alpha 90.00
_cell_angle_beta 100.6900(10)
_cell_angle_gamma 90.00
_cell_formula_units_Z 4
_cell_length_a 8.94630(10)
_cell_length_b 21.76050(10)
_cell_length_c 19.0038(2)
_cell_measurement_reflns_used 7645
_cell_measurement_temperature 293(2)
_cell_measurement_theta_max 28.37
_cell_measurement_theta_min 1.44
_cell_volume 3635.38(6)
_diffrn_ambient_temperature 293(2)
_diffrn_detector_area_resol_mean 8.33
_diffrn_measured_fraction_theta_full .999
_diffrn_measured_fraction_theta_max .999
_diffrn_measurement_device_type 'Siemens SMART CCD area-detector'
_diffrn_measurement_method \w
_diffrn_radiation_monochromator graphite
_diffrn_radiation_source 'fine-focus sealed tube'
_diffrn_radiation_type MoK\a
_diffrn_radiation_wavelength .71073
_diffrn_reflns_av_R_equivalents .088
_diffrn_reflns_av_sigmaI/netI .0912
_diffrn_reflns_limit_h_max 10
_diffrn_reflns_limit_h_min -10
_diffrn_reflns_limit_k_max 16
_diffrn_reflns_limit_k_min -25
_diffrn_reflns_limit_l_max 22
_diffrn_reflns_limit_l_min -22
_diffrn_reflns_number 20413
_diffrn_reflns_theta_full 25.00
_diffrn_reflns_theta_max 25.00
_diffrn_reflns_theta_min 1.44
_diffrn_standards_decay_% ?
_diffrn_standards_interval_count ?
_diffrn_standards_interval_time ?
_diffrn_standards_number ?
_exptl_absorpt_coefficient_mu .801
_exptl_absorpt_correction_T_max .910
_exptl_absorpt_correction_T_min .700
_exptl_absorpt_correction_type empirical
_exptl_absorpt_process_details '(SADABS; Sheldrick, 1996)'
_exptl_crystal_colour black
_exptl_crystal_density_diffrn 1.421
_exptl_crystal_density_meas ?
_exptl_crystal_density_method 'not measured'
_exptl_crystal_description needle
_exptl_crystal_F_000 1608
_exptl_crystal_size_max .48
_exptl_crystal_size_mid .14
_exptl_crystal_size_min .12
_refine_diff_density_max .834
_refine_diff_density_min -1.240
_refine_ls_extinction_coef ?
_refine_ls_extinction_method none
_refine_ls_goodness_of_fit_ref .964
_refine_ls_hydrogen_treatment constr
_refine_ls_matrix_type full
_refine_ls_number_parameters 460
_refine_ls_number_reflns 6398
_refine_ls_number_restraints 0
_refine_ls_restrained_S_all .964
_refine_ls_R_factor_all .082
_refine_ls_R_factor_gt .064
_refine_ls_shift/su_max .001
_refine_ls_shift/su_mean .000
_refine_ls_structure_factor_coef Fsqd
_refine_ls_weighting_details 'calc w = 1/[\s^2^(Fo^2^)+(0.0796P)^2^] where P = (Fo^2^+2Fc^2^)/3'
_refine_ls_weighting_scheme calc
_refine_ls_wR_factor_ref .111
_reflns_number_gt 3886
_reflns_number_total 6398
_reflns_threshold_expression I>2\s(I)
_cod_duplicate_entry 2011575
_cod_depositor_comments
;
The following automatic conversions were performed:
'_symmetry_cell_setting' value 'Monoclinic' changed to 'monoclinic'
according to '/home/saulius/struct/CIF-dictionaries/cif_core.dic'
dictionary named 'cif_core.dic' version 2.4.1 from 2010-06-29.

Automatic conversion script
Id: cif_fix_enum 1527 2010-12-29 10:47:43Z saulius 

 Marked entry as a duplicate of entry 2011575.
 Copied multiple data items from entry 2011575.

 Antanas Vaitkus,
 2019-09-17

 Updated bibliographical information.

 Antanas Vaitkus,
 2019-09-17
;
_cod_original_sg_symbol_H-M 'P 21/n'
_cod_database_code 1100906

loop_
_symmetry_equiv_pos_as_xyz
'x, y, z'
'-x+1/2, y+1/2, -z+1/2'
'-x, -y, -z'
'x-1/2, -y-1/2, z-1/2'

loop_
_atom_site_label
_atom_site_fract_x
_atom_site_fract_y
_atom_site_fract_z
_atom_site_U_iso_or_equiv
_atom_site_adp_type
_atom_site_calc_flag
_atom_site_refinement_flags
_atom_site_occupancy
_atom_site_disorder_assembly
_atom_site_disorder_group
_atom_site_type_symbol
Ni1 .61154(7) .25498(2) .26099(3) .0377(2) Uani d . 1 . . Ni
S1 .76954(15) .33064(5) .27980(7) .0515(3) Uani d . 1 . . S
S2 1.07291(17) .32700(6) .36874(8) .0652(4) Uani d . 1 . . S
S3 .42692(15) .31907(5) .23103(7) .0503(4) Uani d . 1 . . S
S4 .12382(16) .28982(6) .14885(8) .0615(4) Uani d . 1 . . S
N1 .7907(4) .20327(15) .27254(18) .0375(9) Uani d . 1 . . N
N2 .9229(4) .22562(16) .3174(2) .0430(9) Uani d . 1 . . N
N3 .4546(4) .19324(15) .25885(18) .0378(9) Uani d . 1 . . N
N4 .3158(4) .20386(16) .2115(2) .0443(9) Uani d . 1 . . N
C1 .8017(5) .14592(19) .2528(2) .0374(10) Uani d . 1 . . C
C2 .9092(5) .09752(18) .2868(2) .0389(11) Uani d . 1 . . C
C3 1.0306(6) .0983(2) .3445(3) .0502(13) Uani d . 1 . . C
H3A 1.0668 .1354 .3655 .060 Uiso calc R 1 . . H
C4 1.0967(6) .0431(2) .3703(3) .0627(15) Uani d . 1 . . C
H4A 1.1776 .0432 .4089 .075 Uiso calc R 1 . . H
C5 1.0435(7) -.0121(2) .3391(3) .0699(16) Uani d . 1 . . C
H5A 1.0889 -.0487 .3573 .084 Uiso calc R 1 . . H
C6 .9252(6) -.0138(2) .2820(3) .0603(14) Uani d . 1 . . C
H6A .8912 -.0511 .2611 .072 Uiso calc R 1 . . H
C7 .8568(5) .04084(19) .2558(2) .0445(12) Uani d . 1 . . C
C8 .7294(5) .0522(2) .1965(2) .0453(12) Uani d . 1 . . C
C9 .6460(6) .0129(2) .1462(3) .0622(15) Uani d . 1 . . C
H9A .6648 -.0292 .1480 .075 Uiso calc R 1 . . H
C10 .5347(7) .0376(3) .0935(3) .0713(17) Uani d . 1 . . C
H10A .4762 .0115 .0605 .086 Uiso calc R 1 . . H
C11 .5085(6) .1002(3) .0887(3) .0661(15) Uani d . 1 . . C
H11A .4352 .1156 .0518 .079 Uiso calc R 1 . . H
C12 .5903(6) .1405(2) .1383(2) .0527(13) Uani d . 1 . . C
H12A .5743 .1827 .1346 .063 Uiso calc R 1 . . H
C13 .6968(5) .1154(2) .1937(2) .0412(11) Uani d . 1 . . C
C14 .9202(5) .28486(19) .3210(2) .0433(11) Uani d . 1 . . C
C15 1.2187(6) .2699(2) .3921(3) .0601(14) Uani d . 1 . . C
H15A 1.2162 .2435 .3507 .072 Uiso calc R 1 . . H
H15B 1.3160 .2909 .4002 .072 Uiso calc R 1 . . H
C16 1.2146(6) .2288(2) .4563(2) .0469(12) Uani d . 1 . . C
C17 1.3210(6) .1829(3) .4707(3) .0677(15) Uani d . 1 . . C
H17A 1.3924 .1783 .4412 .081 Uiso calc R 1 . . H
C18 1.3249(8) .1428(3) .5283(4) .0806(18) Uani d . 1 . . C
H18A 1.3968 .1115 .5366 .097 Uiso calc R 1 . . H
C19 1.2216(9) .1503(3) .5720(3) .083(2) Uani d . 1 . . C
H19A 1.2226 .1240 .6107 .100 Uiso calc R 1 . . H
C20 1.1182(7) .1958(3) .5595(3) .0754(18) Uani d . 1 . . C
H20A 1.0497 .2009 .5903 .090 Uiso calc R 1 . . H
C21 1.1110(6) .2360(2) .5007(3) .0613(14) Uani d . 1 . . C
H21A 1.0375 .2666 .4922 .074 Uiso calc R 1 . . H
C22 .4644(5) .13843(19) .2876(2) .0405(11) Uani d . 1 . . C
C23 .5801(5) .1219(2) .3520(2) .0457(12) Uani d . 1 . . C
C24 .6712(6) .1586(3) .4014(3) .0586(14) Uani d . 1 . . C
H24A .6710 .2011 .3962 .070 Uiso calc R 1 . . H
C25 .7629(7) .1304(3) .4590(3) .089(2) Uani d . 1 . . C
H25A .8255 .1546 .4926 .106 Uiso calc R 1 . . H
C26 .7643(10) .0689(4) .4677(4) .116(3) Uani d . 1 . . C
H26A .8305 .0515 .5060 .140 Uiso calc R 1 . . H
C27 .6683(9) .0310(3) .4203(4) .098(2) Uani d . 1 . . C
H27A .6674 -.0112 .4276 .118 Uiso calc R 1 . . H
C28 .5728(7) .0579(2) .3613(3) .0630(15) Uani d . 1 . . C
C29 .4559(6) .0327(2) .3045(3) .0589(15) Uani d . 1 . . C
C30 .4138(9) -.0277(2) .2863(4) .091(2) Uani d . 1 . . C
H30A .4630 -.0603 .3126 .110 Uiso calc R 1 . . H
C31 .2976(9) -.0384(3) .2288(4) .092(2) Uani d . 1 . . C
H31A .2683 -.0787 .2167 .111 Uiso calc R 1 . . H
C32 .2239(8) .0097(3) .1886(4) .085(2) Uani d . 1 . . C
H32A .1454 .0012 .1504 .102 Uiso calc R 1 . . H
C33 .2660(6) .0704(2) .2049(3) .0626(15) Uani d . 1 . . C
H33A .2174 .1026 .1777 .075 Uiso calc R 1 . . H
C34 .3816(5) .08162(19) .2625(3) .0464(12) Uani d . 1 . . C
C35 .2941(5) .2623(2) .1982(2) .0447(12) Uani d . 1 . . C
C36 .0096(6) .2219(2) .1299(3) .0552(13) Uani d . 1 . . C
H36A .0281 .1961 .1723 .066 Uiso calc R 1 . . H
H36B -.0964 .2342 .1222 .066 Uiso calc R 1 . . H
C37 .0327(6) .1824(2) .0659(3) .0509(12) Uani d . 1 . . C
C38 .1341(6) .1969(3) .0225(3) .0674(15) Uani d . 1 . . C
H38A .1950 .2317 .0321 .081 Uiso calc R 1 . . H
C39 .1460(7) .1594(3) -.0365(3) .0773(17) Uani d . 1 . . C
H39A .2142 .1697 -.0660 .093 Uiso calc R 1 . . H
C40 .0593(8) .1085(3) -.0506(3) .090(2) Uani d . 1 . . C
H40A .0679 .0839 -.0896 .108 Uiso calc R 1 . . H
C41 -.0410(9) .0933(3) -.0074(4) .107(2) Uani d . 1 . . C
H41A -.1008 .0582 -.0166 .128 Uiso calc R 1 . . H
C42 -.0529(7) .1305(3) .0500(3) .0820(19) Uani d . 1 . . C
H42A -.1218 .1199 .0791 .098 Uiso calc R 1 . . H

loop_
_atom_site_aniso_label
_atom_site_aniso_U_11
_atom_site_aniso_U_22
_atom_site_aniso_U_33
_atom_site_aniso_U_12
_atom_site_aniso_U_13
_atom_site_aniso_U_23
Ni1 .0558(4) .0275(3) .0339(3) .0009(3) .0195(3) .0011(2)
S1 .0728(9) .0306(6) .0522(8) -.0042(6) .0140(7) .0052(5)
S2 .0821(10) .0480(8) .0621(9) -.0234(7) .0043(8) .0056(7)
S3 .0659(9) .0298(6) .0585(8) .0073(5) .0203(7) .0006(5)
S4 .0689(9) .0537(8) .0603(9) .0145(7) .0076(7) .0027(7)
N1 .053(2) .032(2) .032(2) -.0064(17) .0184(18) .0006(16)
N2 .052(2) .035(2) .045(2) -.0080(18) .0181(19) -.0020(17)
N3 .050(2) .032(2) .035(2) .0102(17) .0190(18) .0029(16)
N4 .054(2) .036(2) .046(2) .0021(18) .0155(19) -.0030(18)
C1 .049(3) .036(2) .034(2) -.004(2) .025(2) .000(2)
C2 .049(3) .035(2) .039(3) .002(2) .026(2) -.002(2)
C3 .063(3) .037(3) .053(3) .001(2) .018(3) -.003(2)
C4 .078(4) .055(3) .056(3) .010(3) .014(3) .004(3)
C5 .097(5) .046(3) .069(4) .018(3) .022(4) .009(3)
C6 .083(4) .035(3) .068(4) .005(3) .028(3) -.007(3)
C7 .059(3) .039(3) .042(3) .004(2) .025(2) -.006(2)
C8 .060(3) .042(3) .042(3) -.005(2) .030(3) -.008(2)
C9 .085(4) .055(3) .054(3) -.012(3) .031(3) -.027(3)
C10 .094(5) .080(4) .042(3) -.011(4) .020(3) -.027(3)
C11 .076(4) .088(4) .037(3) -.002(3) .018(3) -.007(3)
C12 .071(4) .057(3) .038(3) -.003(3) .029(3) -.005(2)
C13 .052(3) .044(3) .034(3) -.002(2) .026(2) -.003(2)
C14 .061(3) .036(3) .037(3) -.010(2) .019(2) -.001(2)
C15 .059(3) .075(4) .050(3) -.018(3) .018(3) .000(3)
C16 .052(3) .057(3) .034(3) -.010(2) .012(2) -.007(2)
C17 .071(4) .076(4) .060(4) .000(3) .022(3) -.006(3)
C18 .095(5) .066(4) .076(5) .005(3) .004(4) .000(4)
C19 .122(6) .068(4) .053(4) -.017(4) -.001(4) .011(3)
C20 .103(5) .093(5) .036(3) -.022(4) .029(3) -.004(3)
C21 .068(4) .070(4) .051(3) .004(3) .027(3) .000(3)
C22 .053(3) .036(2) .041(3) .006(2) .029(2) .001(2)
C23 .061(3) .044(3) .041(3) .007(2) .030(2) .008(2)
C24 .065(3) .073(4) .041(3) .010(3) .019(3) .015(3)
C25 .096(5) .110(6) .061(4) .000(4) .018(4) .030(4)
C26 .134(7) .135(7) .077(5) .023(6) .011(5) .053(5)
C27 .132(6) .065(4) .105(6) .030(4) .040(5) .054(4)
C28 .084(4) .050(3) .066(4) .015(3) .043(3) .023(3)
C29 .084(4) .032(3) .075(4) .000(3) .050(3) .007(3)
C30 .125(6) .037(3) .135(7) -.006(4) .085(5) .010(4)
C31 .120(6) .048(4) .131(7) -.029(4) .079(5) -.025(4)
C32 .111(5) .063(4) .092(5) -.034(4) .052(4) -.027(4)
C33 .083(4) .051(3) .063(4) -.014(3) .039(3) -.013(3)
C34 .063(3) .030(2) .056(3) -.004(2) .039(3) -.003(2)
C35 .060(3) .044(3) .036(3) .010(2) .022(2) .001(2)
C36 .058(3) .063(3) .047(3) .012(3) .018(3) .001(3)
C37 .056(3) .061(3) .040(3) .006(3) .020(2) .006(2)
C38 .079(4) .078(4) .051(3) -.011(3) .027(3) .000(3)
C39 .083(4) .111(5) .047(3) .008(4) .034(3) .000(4)
C40 .104(5) .098(5) .069(5) .005(4) .022(4) -.032(4)
C41 .137(7) .101(6) .094(6) -.033(5) .055(5) -.034(4)
C42 .101(5) .080(4) .078(4) -.026(4) .050(4) -.018(4)

loop_
_atom_type_symbol
_atom_type_description
_atom_type_scat_dispersion_real
_atom_type_scat_dispersion_imag
_atom_type_scat_source
C C .0033 .0016 'International Tables Vol C Tables 4.2.6.8 and 6.1.1.4'
H H .0000 .0000 'International Tables Vol C Tables 4.2.6.8 and 6.1.1.4'
N N .0061 .0033 'International Tables Vol C Tables 4.2.6.8 and 6.1.1.4'
S S .1246 .1234 'International Tables Vol C Tables 4.2.6.8 and 6.1.1.4'
Ni Ni .3393 1.1124 'International Tables Vol C Tables 4.2.6.8 and 6.1.1.4'

loop_
_geom_bond_atom_site_label_1
_geom_bond_atom_site_label_2
_geom_bond_site_symmetry_2
_geom_bond_distance
_geom_bond_publ_flag
Ni1 N1 . 1.937(3) y
Ni1 N3 . 1.938(4) y
Ni1 S3 . 2.1560(10) y
Ni1 S1 . 2.1560(10) y
S1 C14 . 1.741(5) y
S2 C14 . 1.752(4) y
S2 C15 . 1.796(5) y
S3 C35 . 1.746(5) y
S4 C35 . 1.740(5) y
S4 C36 . 1.796(5) y
N1 C1 . 1.312(5) ?
N1 N2 . 1.410(5) ?
N2 C14 . 1.291(5) ?
N3 C22 . 1.308(5) ?
N3 N4 . 1.410(5) ?
N4 C35 . 1.305(5) ?
C1 C13 . 1.480(6) ?
C1 C2 . 1.490(6) ?
C2 C3 . 1.393(6) ?
C2 C7 . 1.410(6) ?
C3 C4 . 1.388(6) ?
C4 C5 . 1.386(7) ?
C5 C6 . 1.368(7) ?
C6 C7 . 1.387(6) ?
C7 C8 . 1.467(6) ?
C8 C9 . 1.393(6) ?
C8 C13 . 1.405(6) ?
C9 C10 . 1.384(7) ?
C10 C11 . 1.382(7) ?
C11 C12 . 1.392(6) ?
C12 C13 . 1.394(6) ?
C15 C16 . 1.519(7) ?
C16 C21 . 1.372(7) ?
C16 C17 . 1.373(7) ?
C17 C18 . 1.394(8) ?
C18 C19 . 1.363(9) ?
C19 C20 . 1.346(8) ?
C20 C21 . 1.410(7) ?
C22 C34 . 1.474(6) ?
C22 C23 . 1.493(6) ?
C23 C24 . 1.379(6) ?
C23 C28 . 1.406(6) ?
C24 C25 . 1.382(7) ?
C25 C26 . 1.349(9) ?
C26 C27 . 1.393(9) ?
C27 C28 . 1.405(8) ?
C28 C29 . 1.464(7) ?
C29 C30 . 1.392(7) ?
C29 C34 . 1.420(6) ?
C30 C31 . 1.382(10) ?
C31 C32 . 1.388(9) ?
C32 C33 . 1.394(7) ?
C33 C34 . 1.381(7) ?
C36 C37 . 1.534(6) ?
C37 C42 . 1.366(7) ?
C37 C38 . 1.371(7) ?
C38 C39 . 1.408(7) ?
C39 C40 . 1.350(8) ?
C40 C41 . 1.365(9) ?
C41 C42 . 1.378(8) ?
